data_2102361
loop_
_publ_author_name
'Marsh, Richard E.'

_publ_section_title
;
 Space group <i>Cc</i>: an update
;
_journal_issue 2
_journal_name_full 'Acta Crystallographica Section B'
_journal_page_first 252
_journal_page_last 253
_journal_paper_doi 10.1107/S0108768104003878
_journal_volume 60
_journal_year 2004
_chemical_formula_moiety 'C36 H64 S2 Si4, C6 D6'
_chemical_formula_sum 'C42 H64 D6 S2 Si4'
_space_group_crystal_system monoclinic
_space_group_IT_number 15
_space_group_name_Hall '-C 2yc'
_space_group_name_H-M_alt 'C 1 2/c 1'
_audit_creation_method CRYM
_cell_angle_alpha 90
_cell_angle_beta 108.83
_cell_angle_gamma 90
_cell_formula_units_Z 4
_cell_length_a 14.5203
_cell_length_b 19.9370
_cell_length_c 16.3850
_cell_volume 4489.453
_cod_data_source_file bk0142.cif
_cod_data_source_block IFUYEN
_cod_depositor_comments
;
 Updating space group information and adding the symmetry operation list.

 Antanas Vaitkus,
 2018-06-14

 Adding the _cell_formula_units_Z data item.

 Antanas Vaitkus,
 2017-08-05

 Changing the _atom_site_type_symbol data item values for deuterium atoms
 from 'H' to 'D' after consulting the original publication.

 Antanas Vaitkus,
 2017-08-05

  Added moiety chemical formula from Marsh (2004) paper.
  The summary chemical formula is calculated from moiety formula using
  AdHocParser
  (svn://www.crystallography.net/cod-tools/trunk/Formulae/AdHocParser.yp,
  revision 1441.)

  Andrius Merkys
  2013-11-11
;
_cod_original_sg_symbol_H-M C2/c
_cod_database_code 2102361

loop_
_space_group_symop_id
_space_group_symop_operation_xyz
1 x,y,z
2 -x,y,-z+1/2
3 -x,-y,-z
4 x,-y,z+1/2
5 x+1/2,y+1/2,z
6 -x+1/2,y+1/2,-z+1/2
7 -x+1/2,-y+1/2,-z
8 x+1/2,-y+1/2,z+1/2

loop_
_atom_site_label
_atom_site_type_symbol
_atom_site_fract_x
_atom_site_fract_y
_atom_site_fract_z
S1 S 0.47820 0.02152 -0.09977
Si1 Si 0.56571 -0.05131 -0.00938
Si3 Si 0.73837 -0.04358 0.01354
C1 C 0.80300 -0.09330 0.11700
C2 C 0.81035 -0.05370 0.19970
H1 H 0.74680 -0.03875 0.19730
H2 H 0.85225 -0.01585 0.20435
H3 H 0.83665 -0.08210 0.24885
C3 C 0.74510 -0.15700 0.12155
H4 H 0.73685 -0.18335 0.07135
H5 H 0.68285 -0.14485 0.12490
H6 H 0.77940 -0.18235 0.17135
C4 C 0.90660 -0.11515 0.12320
H7 H 0.90380 -0.14240 0.07595
H8 H 0.93540 -0.13935 0.17445
H9 H 0.94520 -0.07735 0.12295
C5 C 0.75660 -0.08430 -0.08740
C6 C 0.67900 -0.05800 -0.16965
H10 H 0.68455 -0.01125 -0.17335
H11 H 0.61660 -0.06845 -0.16800
H12 H 0.68750 -0.07785 -0.21870
C7 C 0.74620 -0.16080 -0.08765
H13 H 0.68380 -0.17230 -0.08335
H14 H 0.79640 -0.17935 -0.03955
H15 H 0.75180 -0.17865 -0.14020
C8 C 0.85740 -0.06835 -0.09610
H16 H 0.86275 -0.02105 -0.10360
H17 H 0.86425 -0.09160 -0.14500
H18 H 0.90770 -0.08265 -0.04505
C9 C 0.77715 0.04930 0.02585
C10 C 0.73450 0.08615 0.08745
H19 H 0.75580 0.06630 0.14165
H20 H 0.66725 0.08415 0.06615
H21 H 0.75375 0.13100 0.09320
C11 C 0.74070 0.08720 -0.06045
H22 H 0.67155 0.08295 -0.08400
H23 H 0.77015 0.06865 -0.09995
H24 H 0.75770 0.13355 -0.05120
C12 C 0.88915 0.05810 0.06030
H25 H 0.91415 0.03800 0.11495
H26 H 0.90530 0.10400 0.06505
H27 H 0.91745 0.03765 0.02235
C13 C 0.51020 -0.13605 -0.04485
C14 C 0.49675 -0.18220 0.01360
H28 H 0.51785 -0.17155 0.07190
C15 C 0.45260 -0.24355 -0.01265
H29 H 0.44480 -0.27355 0.02805
C16 C 0.42035 -0.26040 -0.09830
H30 H 0.39130 -0.30180 -0.11565
C17 C 0.43110 -0.21615 -0.15725
H31 H 0.40825 -0.22705 -0.21545
C18 C 0.47580 -0.15445 -0.13155
H32 H 0.48215 -0.12475 -0.17290
C37 C 0.50000 -0.16980 0.25000
D1 D 0.50000 -0.12330 0.25000
C38 C 0.41305 -0.20455 0.23210
D2 D 0.35490 -0.18125 0.22010
C39 C 0.41310 -0.27405 0.23210
D3 D 0.35490 -0.29725 0.22010
C40 C 0.50000 -0.30880 0.25000
D4 D 0.50000 -0.35530 0.25000
